data_7119864
loop_
_publ_author_name
'Hari Babu, Madala'
'Ranjith Kumar, Gadi'
'Kant, Ruchir'
'Sridhar Reddy, Maddi'

_publ_section_title
;
 Ni-Catalyzed regio- and stereoselective addition of arylboronic acids to
 terminal alkynes with a directing group tether.
;
_journal_issue 27
_journal_name_full 'Chemical communications (Cambridge, England)'
_journal_page_first 3894
_journal_page_last 3897
_journal_paper_doi 10.1039/c6cc10256e
_journal_volume 53
_journal_year 2017
_chemical_compound_source 'see text'
_chemical_formula_moiety 'C19 H18 N2 O3'
_chemical_formula_sum 'C19 H18 N2 O3'
_chemical_formula_weight 322.35
_space_group_IT_number 14
_symmetry_cell_setting monoclinic
_symmetry_Int_Tables_number 14
_symmetry_space_group_name_Hall '-P 2ybc'
_symmetry_space_group_name_H-M 'P 1 21/c 1'
_atom_sites_solution_hydrogens geom
_atom_sites_solution_primary direct
_atom_sites_solution_secondary difmap
_audit_update_record
;
2017-02-17 deposited with the CCDC.
2017-03-15 downloaded from the CCDC.
;
_cell_angle_alpha 90
_cell_angle_beta 111.027(12)
_cell_angle_gamma 90
_cell_formula_units_Z 4
_cell_length_a 16.456(13)
_cell_length_b 6.808(5)
_cell_length_c 15.922(13)
_cell_measurement_reflns_used 1751
_cell_measurement_temperature 293
_cell_measurement_theta_max 25.4
_cell_measurement_theta_min 3.1
_cell_volume 1665(2)
_computing_cell_refinement
;
CrystalClear-SM Expert 2.1 b24 (Rigaku, 2012)
;
_computing_data_collection
;
CrystalClear-SM Expert 2.1 b24 (Rigaku, 2012)
;
_computing_data_reduction
;
CrystalClear-SM Expert 2.1 b24 (Rigaku, 2012)
;
_computing_molecular_graphics 'SHELXTL (Bruker, 1997)'
_computing_publication_material 'PLATON (Spek, 2003)'
_computing_structure_refinement 'SHELXL-97 (Sheldrick, 1997)'
_computing_structure_solution 'SHELXS-97 (Sheldrick, 1990)'
_diffrn_ambient_temperature 293(2)
_diffrn_detector CCD
_diffrn_detector_area_resol_mean 28.5714
_diffrn_measured_fraction_theta_full 0.995
_diffrn_measured_fraction_theta_max 0.995
_diffrn_measurement_device
;
AFC12 (Right): Kappa 3 circle
;
_diffrn_measurement_device_type
;
Rigaku Saturn724+ (4x4 bin mode)
;
_diffrn_measurement_method 'profile data from \w-scans'
_diffrn_measurement_specimen_support Fiber
_diffrn_radiation_monochromator Confocal
_diffrn_radiation_type 'Mo K\a'
_diffrn_radiation_wavelength 0.71075
_diffrn_reflns_av_R_equivalents 0.0943
_diffrn_reflns_av_sigmaI/netI 0.0968
_diffrn_reflns_limit_h_max 15
_diffrn_reflns_limit_h_min -19
_diffrn_reflns_limit_k_max 7
_diffrn_reflns_limit_k_min -8
_diffrn_reflns_limit_l_max 18
_diffrn_reflns_limit_l_min -19
_diffrn_reflns_number 12506
_diffrn_reflns_theta_full 25.35
_diffrn_reflns_theta_max 25.35
_diffrn_reflns_theta_min 3.05
_diffrn_source MicroMax003_Mo
_diffrn_source_current 0.6
_diffrn_source_power 0.0
_diffrn_source_voltage 50.0
_exptl_absorpt_coefficient_mu 0.088
_exptl_absorpt_correction_T_max 0.991
_exptl_absorpt_correction_T_min 0.978
_exptl_absorpt_correction_type multi-scan
_exptl_absorpt_process_details 'REQAB (Rigaku, 1998)'
_exptl_crystal_colour Colorless
_exptl_crystal_density_diffrn 1.286
_exptl_crystal_density_method 'Not Measured'
_exptl_crystal_description Block
_exptl_crystal_F_000 680
_exptl_crystal_size_max 0.250
_exptl_crystal_size_mid 0.150
_exptl_crystal_size_min 0.100
_refine_diff_density_max 0.293
_refine_diff_density_min -0.283
_refine_diff_density_rms 0.080
_refine_ls_extinction_coef 0.012(3)
_refine_ls_extinction_expression Fc^*^=kFc[1+0.001xFc^2^\l^3^/sin(2\q)]^-1/4^
_refine_ls_extinction_method SHELXL
_refine_ls_goodness_of_fit_ref 0.943
_refine_ls_hydrogen_treatment constr
_refine_ls_matrix_type full
_refine_ls_number_parameters 218
_refine_ls_number_reflns 3034
_refine_ls_number_restraints 0
_refine_ls_restrained_S_all 0.943
_refine_ls_R_factor_all 0.1297
_refine_ls_R_factor_gt 0.0714
_refine_ls_shift/su_max 0.000
_refine_ls_shift/su_mean 0.000
_refine_ls_structure_factor_coef Fsqd
_refine_ls_weighting_details 'calc w=1/[\s^2^(Fo^2^)+(0.1210P)^2^+0.0000P] where P=(Fo^2^+2Fc^2^)/3'
_refine_ls_weighting_scheme calc
_refine_ls_wR_factor_gt 0.1910
_refine_ls_wR_factor_ref 0.2478
_reflns_number_gt 1232
_reflns_number_total 3034
_reflns_threshold_expression >2sigma(I)
_cod_data_source_file c6cc10256e2.cif
_cod_data_source_block xxx
_cod_depositor_comments
;
The following automatic conversions were performed:

'_symmetry_cell_setting' value 'Monoclinic' changed to 'monoclinic'
according to
/home/data/users/saulius/crontab/automatic-downloads/rss-feeds/RSC/lib/dictionaries/cif_core.dic
dictionary named 'cif_core.dic' version 2.4.2 from 2011-04-26.

'_exptl_absorpt_correction_type' value 'Multi-scan' changed to
'multi-scan' according to
/home/data/users/saulius/crontab/automatic-downloads/rss-feeds/RSC/lib/dictionaries/cif_core.dic
dictionary named 'cif_core.dic' version 2.4.2 from 2011-04-26.

'_refine_ls_hydrogen_treatment' value 'Constr' changed to 'constr'
according to
/home/data/users/saulius/crontab/automatic-downloads/rss-feeds/RSC/lib/dictionaries/cif_core.dic
dictionary named 'cif_core.dic' version 2.4.2 from 2011-04-26.

Automatic conversion script
Id: cif_fix_values 4973 2017-02-22 13:04:09Z antanas 

 Adding full bibliography for 7119864.cif.
;
_cod_original_sg_symbol_H-M 'P 21/c'
_cod_database_code 7119864

loop_
_symmetry_equiv_pos_site_id
_symmetry_equiv_pos_as_xyz
1 x,y,z
2 -x,1/2+y,1/2-z
3 -x,-y,-z
4 x,1/2-y,1/2+z

loop_
_atom_site_aniso_label
_atom_site_aniso_U_11
_atom_site_aniso_U_22
_atom_site_aniso_U_33
_atom_site_aniso_U_23
_atom_site_aniso_U_13
_atom_site_aniso_U_12
O1 0.076(2) 0.063(2) 0.102(2) 0.0137(18) 0.0232(18) 0.0123(17)
O2 0.076(2) 0.054(2) 0.110(2) -0.0278(17) 0.0366(19) -0.0056(17)
O3 0.070(2) 0.084(2) 0.117(3) -0.0290(19) 0.045(2) 0.0129(18)
N1 0.096(3) 0.046(2) 0.101(3) -0.007(2) 0.036(2) 0.000(2)
N2 0.058(2) 0.054(2) 0.0541(19) -0.0007(15) 0.0189(17) 0.0137(18)
C1 0.056(2) 0.060(3) 0.073(3) -0.011(2) 0.026(2) -0.019(2)
C2 0.059(3) 0.092(4) 0.083(3) 0.007(3) 0.026(2) -0.021(3)
C3 0.054(3) 0.112(4) 0.071(3) 0.000(3) 0.030(2) 0.004(3)
C4 0.080(3) 0.083(4) 0.075(3) -0.011(2) 0.037(3) 0.008(3)
C5 0.062(3) 0.057(3) 0.068(3) -0.0112(19) 0.034(2) -0.005(2)
C6 0.045(2) 0.044(2) 0.051(2) -0.0009(16) 0.0149(17) -0.0036(17)
C7 0.046(2) 0.0279(18) 0.048(2) -0.0035(14) 0.0166(16) -0.0053(15)
C8 0.056(2) 0.037(2) 0.050(2) -0.0043(15) 0.0166(18) -0.0023(17)
C9 0.067(3) 0.046(2) 0.054(2) -0.0031(17) 0.018(2) 0.002(2)
C10 0.058(2) 0.043(2) 0.066(2) 0.0132(19) 0.027(2) 0.005(2)
C11 0.043(2) 0.0324(19) 0.051(2) -0.0036(14) 0.0151(16) -0.0014(16)
C12 0.047(2) 0.063(3) 0.047(2) -0.0036(17) 0.0128(18) -0.0005(19)
C13 0.057(3) 0.082(3) 0.055(2) 0.011(2) 0.015(2) 0.011(2)
C14 0.046(2) 0.039(2) 0.0422(19) 0.0026(14) 0.0137(16) -0.0010(16)
C15 0.044(2) 0.041(2) 0.050(2) -0.0020(16) 0.0135(17) 0.0000(17)
C16 0.051(2) 0.041(2) 0.0462(19) 0.0005(15) 0.0146(17) 0.0073(18)
C17 0.047(2) 0.055(2) 0.061(2) -0.0012(18) 0.0218(19) 0.0023(19)
C18 0.049(2) 0.052(3) 0.064(2) 0.0006(18) 0.0142(19) -0.0023(19)
C19 0.053(2) 0.042(2) 0.060(2) -0.0057(17) 0.0183(19) -0.0025(19)

loop_
_atom_site_label
_atom_site_type_symbol
_atom_site_thermal_displace_type
_atom_site_fract_x
_atom_site_fract_y
_atom_site_fract_z
_atom_site_occupancy
_atom_site_U_iso_or_equiv
_atom_site_calc_flag
_atom_site_refinement_flags
O1 O Uani 0.33771(19) 0.3052(5) 0.3737(2) 1.000 0.0827(12) . .
O2 O Uani 0.1721(2) 1.2443(4) 0.4576(2) 1.000 0.0791(12) . .
O3 O Uani 0.0418(2) 1.1807(5) 0.4486(2) 1.000 0.0872(14) . .
N1 N Uani 0.1821(3) 1.2087(6) 0.1929(3) 1.000 0.0808(16) . .
N2 N Uani 0.1081(2) 1.1387(5) 0.43533(19) 1.000 0.0557(11) . .
C1 C Uani 0.3960(3) 0.8115(6) 0.2001(3) 1.000 0.0622(16) . .
C2 C Uani 0.4636(3) 0.7921(8) 0.1692(3) 1.000 0.0779(19) . .
C3 C Uani 0.4683(3) 0.6354(8) 0.1177(3) 1.000 0.0769(19) . .
C4 C Uani 0.4044(3) 0.4942(7) 0.0987(3) 1.000 0.0768(19) . .
C5 C Uani 0.3368(3) 0.5090(6) 0.1301(2) 1.000 0.0594(17) . .
C6 C Uani 0.3315(2) 0.6683(5) 0.1818(2) 1.000 0.0473(12) . .
C7 C Uani 0.2567(2) 0.6915(5) 0.2128(2) 1.000 0.0407(11) . .
C8 C Uani 0.1707(2) 0.7185(5) 0.1365(2) 1.000 0.0483(12) . .
C9 C Uani 0.1662(3) 0.9110(5) 0.0862(2) 1.000 0.0567(14) . .
C10 C Uani 0.1757(3) 1.0812(6) 0.1443(3) 1.000 0.0544(12) . .
C11 C Uani 0.2650(2) 0.6971(5) 0.2994(2) 1.000 0.0426(11) . .
C12 C Uani 0.3493(2) 0.6639(6) 0.3764(2) 1.000 0.0535(14) . .
C13 C Uani 0.3477(3) 0.4759(7) 0.4263(3) 1.000 0.0661(16) . .
C14 C Uani 0.1888(2) 0.7367(5) 0.3263(2) 1.000 0.0430(11) . .
C15 C Uani 0.1844(2) 0.9109(5) 0.3703(2) 1.000 0.0459(12) . .
C16 C Uani 0.1122(2) 0.9497(5) 0.3911(2) 1.000 0.0469(11) . .
C17 C Uani 0.0430(2) 0.8215(6) 0.3738(2) 1.000 0.0537(12) . .
C18 C Uani 0.0481(2) 0.6471(6) 0.3321(2) 1.000 0.0567(14) . .
C19 C Uani 0.1200(2) 0.6037(5) 0.3094(2) 1.000 0.0522(12) . .
H1 H Uiso 0.39330 0.92150 0.23360 1.000 0.0740 calc R
H1A H Uiso 0.29190 0.31140 0.33040 1.000 0.1240 calc R
H2 H Uiso 0.50690 0.88750 0.18370 1.000 0.0930 calc R
H3 H Uiso 0.51360 0.62440 0.09590 1.000 0.0920 calc R
H4 H Uiso 0.40690 0.38630 0.06390 1.000 0.0920 calc R
H5 H Uiso 0.29450 0.41140 0.11640 1.000 0.0720 calc R
H8A H Uiso 0.12410 0.71560 0.16040 1.000 0.0580 calc R
H8B H Uiso 0.16170 0.60990 0.09470 1.000 0.0580 calc R
H9A H Uiso 0.21200 0.91290 0.06120 1.000 0.0680 calc R
H9B H Uiso 0.11080 0.91880 0.03660 1.000 0.0680 calc R
H12A H Uiso 0.36020 0.77370 0.41780 1.000 0.0640 calc R
H12B H Uiso 0.39650 0.65800 0.35360 1.000 0.0640 calc R
H13A H Uiso 0.40150 0.46590 0.47790 1.000 0.0790 calc R
H13B H Uiso 0.30010 0.48270 0.44870 1.000 0.0790 calc R
H15 H Uiso 0.23020 1.00030 0.38540 1.000 0.0550 calc R
H17 H Uiso -0.00470 0.85160 0.38970 1.000 0.0640 calc R
H18 H Uiso 0.00260 0.55710 0.31900 1.000 0.0680 calc R
H19 H Uiso 0.12250 0.48380 0.28240 1.000 0.0630 calc R

loop_
_atom_type_symbol
_atom_type_description
_atom_type_scat_dispersion_real
_atom_type_scat_dispersion_imag
_atom_type_scat_source
O O 0.0106 0.0060 'International Tables Vol C Tables 4.2.6.8 and 6.1.1.4'
N N 0.0061 0.0033 'International Tables Vol C Tables 4.2.6.8 and 6.1.1.4'
H H 0.0000 0.0000 'International Tables Vol C Tables 4.2.6.8 and 6.1.1.4'
C C 0.0033 0.0016 'International Tables Vol C Tables 4.2.6.8 and 6.1.1.4'

loop_
_geom_angle_atom_site_label_1
_geom_angle_atom_site_label_2
_geom_angle_atom_site_label_3
_geom_angle
_geom_angle_publ_flag
C13 O1 H1A 109.00 no
O2 N2 O3 123.1(3) yes
O3 N2 C16 118.9(3) yes
O2 N2 C16 118.0(3) yes
C2 C1 C6 120.8(4) no
C1 C2 C3 121.2(5) no
C2 C3 C4 118.3(5) no
C3 C4 C5 121.5(4) no
C4 C5 C6 120.3(4) no
C1 C6 C5 117.9(4) no
C1 C6 C7 121.0(3) no
C5 C6 C7 121.1(3) no
C6 C7 C11 123.7(3) no
C8 C7 C11 123.1(3) no
C6 C7 C8 113.2(3) no
C7 C8 C9 112.5(3) no
C8 C9 C10 112.1(3) no
N1 C10 C9 176.5(5) yes
C7 C11 C14 121.2(3) no
C12 C11 C14 114.8(3) no
C7 C11 C12 124.1(3) no
C11 C12 C13 111.8(3) no
O1 C13 C12 114.0(3) yes
C11 C14 C19 122.4(3) no
C15 C14 C19 117.6(3) no
C11 C14 C15 120.0(3) no
C14 C15 C16 119.5(3) no
N2 C16 C17 118.0(3) yes
C15 C16 C17 123.7(3) no
N2 C16 C15 118.3(3) yes
C16 C17 C18 116.9(3) no
C17 C18 C19 121.0(3) no
C14 C19 C18 121.3(3) no
C2 C1 H1 120.00 no
C6 C1 H1 120.00 no
C1 C2 H2 119.00 no
C3 C2 H2 119.00 no
C2 C3 H3 121.00 no
C4 C3 H3 121.00 no
C3 C4 H4 119.00 no
C5 C4 H4 119.00 no
C4 C5 H5 120.00 no
C6 C5 H5 120.00 no
C7 C8 H8A 109.00 no
C7 C8 H8B 109.00 no
C9 C8 H8A 109.00 no
C9 C8 H8B 109.00 no
H8A C8 H8B 108.00 no
C8 C9 H9A 109.00 no
C8 C9 H9B 109.00 no
C10 C9 H9A 109.00 no
C10 C9 H9B 109.00 no
H9A C9 H9B 108.00 no
C11 C12 H12A 109.00 no
C11 C12 H12B 109.00 no
C13 C12 H12A 109.00 no
C13 C12 H12B 109.00 no
H12A C12 H12B 108.00 no
O1 C13 H13A 109.00 no
O1 C13 H13B 109.00 no
C12 C13 H13A 109.00 no
C12 C13 H13B 109.00 no
H13A C13 H13B 108.00 no
C14 C15 H15 120.00 no
C16 C15 H15 120.00 no
C16 C17 H17 121.00 no
C18 C17 H17 122.00 no
C17 C18 H18 119.00 no
C19 C18 H18 120.00 no
C14 C19 H19 119.00 no
C18 C19 H19 119.00 no

loop_
_geom_bond_atom_site_label_1
_geom_bond_atom_site_label_2
_geom_bond_distance
_geom_bond_publ_flag
O1 C13 1.407(6) yes
O2 N2 1.218(5) yes
O3 N2 1.217(5) yes
O1 H1A 0.8200 no
N1 C10 1.142(6) yes
N2 C16 1.480(5) yes
C1 C2 1.375(7) no
C1 C6 1.393(6) no
C2 C3 1.365(7) no
C3 C4 1.376(7) no
C4 C5 1.377(7) no
C5 C6 1.383(5) no
C6 C7 1.490(5) no
C7 C11 1.337(4) no
C7 C8 1.510(5) no
C8 C9 1.524(5) no
C9 C10 1.456(5) no
C11 C12 1.503(5) no
C11 C14 1.488(5) no
C12 C13 1.512(6) no
C14 C19 1.398(5) no
C14 C15 1.393(5) no
C15 C16 1.369(5) no
C16 C17 1.382(5) no
C17 C18 1.378(6) no
C18 C19 1.387(5) no
C1 H1 0.9300 no
C2 H2 0.9300 no
C3 H3 0.9300 no
C4 H4 0.9300 no
C5 H5 0.9300 no
C8 H8A 0.9700 no
C8 H8B 0.9700 no
C9 H9A 0.9700 no
C9 H9B 0.9700 no
C12 H12A 0.9700 no
C12 H12B 0.9700 no
C13 H13A 0.9700 no
C13 H13B 0.9700 no
C15 H15 0.9300 no
C17 H17 0.9300 no
C18 H18 0.9300 no
C19 H19 0.9300 no

loop_
_geom_contact_atom_site_label_1
_geom_contact_atom_site_label_2
_geom_contact_distance
_geom_contact_site_symmetry_2
_geom_contact_publ_flag
O1 N1 3.160(6) 1_545 no
O1 C3 3.351(7) 2_645 no
O2 C10 3.182(6) 4_575 no
O2 C19 3.292(5) 1_565 no
O2 C9 3.139(5) 4_575 no
O3 C8 3.276(6) 2_555 no
O1 H3 2.6200 2_645 no
O1 H15 2.7800 1_545 no
O2 H15 2.4000 . no
O2 H5 2.8100 4_565 no
O2 H9A 2.8000 4_575 no
O2 H13B 2.7000 1_565 no
O3 H17 2.4400 . no
O3 H8A 2.6700 2_555 no
O3 H17 2.8600 3_576 no
N1 O1 3.160(6) 1_565 no
N1 H1A 2.3900 1_565 no
N1 H5 2.9000 1_565 no
N1 H19 2.7400 1_565 no
N1 H17 2.9100 2_555 no
N2 H8B 2.9100 4_565 no
C1 C12 3.321(6) . no
C3 O1 3.351(7) 2_655 no
C8 C19 3.246(5) . no
C8 O3 3.276(6) 2_545 no
C9 O2 3.139(5) 4_574 no
C10 C11 3.534(6) . no
C10 O2 3.182(6) 4_574 no
C11 C10 3.534(6) . no
C12 C1 3.321(6) . no
C19 C8 3.246(5) . no
C19 O2 3.292(5) 1_545 no
C1 H12B 2.6600 . no
C3 H1 3.0100 2_645 no
C5 H8B 2.8200 . no
C6 H9A 2.7600 . no
C6 H12B 2.5600 . no
C8 H5 3.0200 . no
C11 H1 3.0800 . no
C11 H1A 2.6800 . no
C12 H15 3.0500 . no
C14 H13B 2.7500 . no
C14 H8A 2.4700 . no
C15 H12A 2.8700 . no
C16 H8B 3.0700 4_565 no
C17 H9B 2.9300 4_565 no
C18 H9B 3.0800 4_565 no
C19 H8A 2.5200 . no
H1 C11 3.0800 . no
H1 C3 3.0100 2_655 no
H1A N1 2.3900 1_545 no
H1A C11 2.6800 . no
H3 O1 2.6200 2_655 no
H5 N1 2.9000 1_545 no
H5 C8 3.0200 . no
H5 H8B 2.4900 . no
H5 O2 2.8100 4_564 no
H8A C14 2.4700 . no
H8A C19 2.5200 . no
H8A H19 2.5100 . no
H8A O3 2.6700 2_545 no
H8B C5 2.8200 . no
H8B H5 2.4900 . no
H8B N2 2.9100 4_564 no
H8B C16 3.0700 4_564 no
H9A C6 2.7600 . no
H9A O2 2.8000 4_574 no
H9B C17 2.9300 4_564 no
H9B C18 3.0800 4_564 no
H12A C15 2.8700 . no
H12A H15 2.5400 . no
H12B C1 2.6600 . no
H12B C6 2.5600 . no
H13B O2 2.7000 1_545 no
H13B C14 2.7500 . no
H15 O1 2.7800 1_565 no
H15 O2 2.4000 . no
H15 C12 3.0500 . no
H15 H12A 2.5400 . no
H17 O3 2.4400 . no
H17 N1 2.9100 2_545 no
H17 O3 2.8600 3_576 no
H19 N1 2.7400 1_545 no
H19 H8A 2.5100 . no

loop_
_geom_hbond_atom_site_label_D
_geom_hbond_atom_site_label_H
_geom_hbond_atom_site_label_A
_geom_hbond_distance_DH
_geom_hbond_distance_HA
_geom_hbond_distance_DA
_geom_hbond_angle_DHA
_geom_hbond_site_symmetry_A
_geom_hbond_publ_flag
O1 H1A N1 0.8200 2.3900 3.160(6) 157.00 1_545 yes

loop_
_geom_torsion_atom_site_label_1
_geom_torsion_atom_site_label_2
_geom_torsion_atom_site_label_3
_geom_torsion_atom_site_label_4
_geom_torsion
_geom_torsion_publ_flag
O2 N2 C16 C17 173.8(3) no
O2 N2 C16 C15 -5.7(4) no
O3 N2 C16 C15 175.1(3) no
O3 N2 C16 C17 -5.5(5) no
C6 C1 C2 C3 1.9(7) no
C2 C1 C6 C7 -178.2(4) no
C2 C1 C6 C5 -1.4(6) no
C1 C2 C3 C4 -1.3(7) no
C2 C3 C4 C5 0.3(7) no
C3 C4 C5 C6 0.2(6) no
C4 C5 C6 C7 177.2(3) no
C4 C5 C6 C1 0.4(5) no
C1 C6 C7 C8 112.7(4) no
C1 C6 C7 C11 -64.3(5) no
C5 C6 C7 C8 -64.0(4) no
C5 C6 C7 C11 119.0(4) no
C8 C7 C11 C12 177.9(3) no
C6 C7 C11 C12 -5.4(6) no
C6 C7 C11 C14 175.0(3) no
C6 C7 C8 C9 -66.2(4) no
C11 C7 C8 C9 110.9(4) no
C8 C7 C11 C14 -1.8(5) no
C7 C8 C9 C10 -61.0(5) no
C7 C11 C14 C15 -112.2(4) no
C12 C11 C14 C19 -111.6(4) no
C7 C11 C14 C19 68.1(5) no
C12 C11 C14 C15 68.1(4) no
C7 C11 C12 C13 -112.6(4) no
C14 C11 C12 C13 67.1(4) no
C11 C12 C13 O1 62.7(5) no
C11 C14 C15 C16 177.1(3) no
C19 C14 C15 C16 -3.2(4) no
C15 C14 C19 C18 2.7(5) no
C11 C14 C19 C18 -177.6(3) no
C14 C15 C16 N2 -178.1(3) no
C14 C15 C16 C17 2.4(5) no
N2 C16 C17 C18 179.6(3) no
C15 C16 C17 C18 -0.9(5) no
C16 C17 C18 C19 0.4(5) no
C17 C18 C19 C14 -1.3(5) no
